data_4106113
loop_
_publ_author_name
'Anton Granzhan'
'Cl\'ement Schouwey'
'Thomas Riis-Johannessen'
'Rosario Scopelliti'
'Kay Severin'

_publ_section_title
;
 Connection of Metallamacrocycles via Dynamic Covalent Chemistry: A
 Versatile Method for the Synthesis of Molecular Cages
;
_journal_name_full 'Journal of the American Chemical Society'
_journal_page_first 7106
_journal_page_last 7115
_journal_paper_doi 10.1021/ja200580x
_journal_volume 133
_journal_year 2011
_chemical_formula_sum 'C123 H135 N15 O12 Ru6'
_chemical_formula_weight 2621.88
_chemical_name_systematic
; 
 ? 
;
_space_group_IT_number 2
_symmetry_cell_setting triclinic
_symmetry_space_group_name_Hall '-P 1'
_symmetry_space_group_name_H-M 'P -1'
_atom_sites_solution_hydrogens geom
_atom_sites_solution_primary direct
_atom_sites_solution_secondary difmap
_audit_creation_method SHELXL-97
_cell_angle_alpha 89.61(3)
_cell_angle_beta 72.09(3)
_cell_angle_gamma 77.26(3)
_cell_formula_units_Z 2
_cell_length_a 18.703(4)
_cell_length_b 18.732(4)
_cell_length_c 23.369(5)
_cell_measurement_reflns_used 237
_cell_measurement_temperature 100(2)
_cell_measurement_theta_max 22.00
_cell_measurement_theta_min 3.00
_cell_volume 7582(3)
_computing_cell_refinement 'Dirax/lsq (Duisenberg & Schreurs, 1989-2000)'
_computing_data_collection 'Collect (Bruker AXS BV, 1997-2004)'
_computing_data_reduction 'EvalCCD (Duisenberg & Schreurs, 1990-2000)'
_computing_molecular_graphics 'Bruker SHELXTL'
_computing_publication_material 'Bruker SHELXTL'
_computing_structure_refinement 'SHELXL-97 (Sheldrick, 1997)'
_computing_structure_solution 'SHELXS-97 (Sheldrick, 1990)'
_diffrn_ambient_temperature 100(2)
_diffrn_measured_fraction_theta_full 0.964
_diffrn_measured_fraction_theta_max 0.964
_diffrn_measurement_device_type 'Bruker APEX II CCD'
_diffrn_measurement_method 'phi and omega scans'
_diffrn_radiation_monochromator graphite
_diffrn_radiation_source 'fine-focus sealed tube'
_diffrn_radiation_type MoK\a
_diffrn_radiation_wavelength 0.71073
_diffrn_reflns_av_R_equivalents 0.0000
_diffrn_reflns_av_sigmaI/netI 0.1122
_diffrn_reflns_limit_h_max 18
_diffrn_reflns_limit_h_min -18
_diffrn_reflns_limit_k_max 18
_diffrn_reflns_limit_k_min -18
_diffrn_reflns_limit_l_max 22
_diffrn_reflns_limit_l_min -22
_diffrn_reflns_number 47064
_diffrn_reflns_theta_full 20.00
_diffrn_reflns_theta_max 20.00
_diffrn_reflns_theta_min 3.01
_exptl_absorpt_coefficient_mu 0.634
_exptl_absorpt_correction_T_max 0.7444
_exptl_absorpt_correction_T_min 0.5567
_exptl_absorpt_correction_type multi-scan
_exptl_absorpt_process_details 'SADABS 2008, Bruker AXS, 2008'
_exptl_crystal_colour orange
_exptl_crystal_density_diffrn 1.148
_exptl_crystal_description prism
_exptl_crystal_F_000 2676
_exptl_crystal_size_max 0.481
_exptl_crystal_size_mid 0.292
_exptl_crystal_size_min 0.255
_refine_diff_density_max 3.456
_refine_diff_density_min -2.435
_refine_diff_density_rms 0.196
_refine_ls_extinction_method none
_refine_ls_goodness_of_fit_ref 1.305
_refine_ls_hydrogen_treatment constr
_refine_ls_matrix_type full
_refine_ls_number_parameters 1358
_refine_ls_number_reflns 47064
_refine_ls_number_restraints 1662
_refine_ls_restrained_S_all 1.344
_refine_ls_R_factor_all 0.1524
_refine_ls_R_factor_gt 0.1307
_refine_ls_shift/su_max 4.558
_refine_ls_shift/su_mean 0.008
_refine_ls_structure_factor_coef Fsqd
_refine_ls_weighting_details 'calc w=1/[\s^2^(Fo^2^)+(0.2000P)^2^+0.0000P] where P=(Fo^2^+2Fc^2^)/3'
_refine_ls_weighting_scheme calc
_refine_ls_wR_factor_gt 0.3390
_refine_ls_wR_factor_ref 0.3627
_reflns_number_gt 34731
_reflns_number_total 47064
_reflns_threshold_expression >2sigma(I)
_cod_data_source_file ja200580x_si_008.cif
_cod_data_source_block squeezed
_cod_original_cell_volume 7583(3)
_cod_database_code 4106113

loop_
_symmetry_equiv_pos_as_xyz
'x, y, z'
'-x, -y, -z'

loop_
_atom_site_label
_atom_site_type_symbol
_atom_site_fract_x
_atom_site_fract_y
_atom_site_fract_z
_atom_site_U_iso_or_equiv
_atom_site_adp_type
_atom_site_occupancy
_atom_site_symmetry_multiplicity
_atom_site_calc_flag
_atom_site_refinement_flags
Ru3A Ru 0.22452(4) 0.27402(4) 0.70202(3) 0.0554(2) Uani 1 1 d .
C30A C 0.3040(4) 0.1880(5) 0.8048(3) 0.111(3) Uani 1 1 d DU
H30A H 0.3547 0.1563 0.7931 0.166 Uiso 1 1 calc R
H30B H 0.2725 0.1726 0.8413 0.166 Uiso 1 1 calc R
H30C H 0.3076 0.2375 0.8113 0.166 Uiso 1 1 calc R
C31A C 0.2669(3) 0.1844(4) 0.7540(3) 0.071(2) Uani 1 1 d DU
C32A C 0.3110(4) 0.1717(4) 0.6934(3) 0.072(2) Uani 1 1 d DU
H32A H 0.3645 0.1622 0.6831 0.087 Uiso 1 1 calc R
C33A C 0.2755(3) 0.1731(4) 0.6461(3) 0.076(2) Uani 1 1 d DU
H33A H 0.3063 0.1658 0.6060 0.091 Uiso 1 1 calc R
C34A C 0.1947(3) 0.1855(4) 0.6607(2) 0.075(2) Uani 1 1 d DU
C35A C 0.1445(4) 0.1918(4) 0.7198(3) 0.072(3) Uiso 1 1 d DU
H35A H 0.0924 0.1916 0.7297 0.086 Uiso 1 1 calc R
C36A C 0.1840(3) 0.1987(4) 0.7642(3) 0.061(2) Uani 1 1 d DU
H36A H 0.1524 0.2139 0.8034 0.073 Uiso 1 1 calc R
C37A C 0.1650(4) 0.1896(4) 0.6078(3) 0.106(3) Uani 1 1 d DU
H37A H 0.1203 0.2314 0.6168 0.127 Uiso 1 1 calc R
C38A C 0.2232(5) 0.2046(5) 0.5523(3) 0.129(3) Uani 1 1 d DU
H38A H 0.2703 0.2046 0.5606 0.194 Uiso 1 1 calc R
H38B H 0.2040 0.2516 0.5392 0.194 Uiso 1 1 calc R
H38C H 0.2327 0.1673 0.5212 0.194 Uiso 1 1 calc R
C39A C 0.1381(5) 0.1240(5) 0.5981(5) 0.160(3) Uani 1 1 d DU
H39A H 0.1813 0.0826 0.5858 0.240 Uiso 1 1 calc R
H39B H 0.1137 0.1318 0.5672 0.240 Uiso 1 1 calc R
H39C H 0.1016 0.1148 0.6348 0.240 Uiso 1 1 calc R
N60A N 0.1424(3) 0.4701(3) 0.6392(3) 0.054(2) Uani 1 1 d U
C61A C 0.1833(4) 0.5218(5) 0.6114(4) 0.074(3) Uani 1 1 d U
H61A H 0.1555 0.5636 0.5996 0.088 Uiso 1 1 calc R
C62A C 0.2610(4) 0.5163(4) 0.6000(3) 0.058(2) Uani 1 1 d U
H62A H 0.2842 0.5546 0.5851 0.069 Uiso 1 1 calc R
C63A C 0.3045(4) 0.4475(4) 0.6126(3) 0.055(2) Uani 1 1 d U
C64A C 0.2666(4) 0.3962(4) 0.6358(3) 0.050(2) Uani 1 1 d U
C65A C 0.1811(4) 0.4065(4) 0.6518(3) 0.042(2) Uani 1 1 d U
C66A C 0.3858(3) 0.4349(3) 0.5989(3) 0.058(2) Uani 1 1 d DU
H66A H 0.4115 0.3897 0.6076 0.069 Uiso 1 1 calc R
O67A O 0.3009(2) 0.3287(2) 0.6444(2) 0.0562(16) Uani 1 1 d U
O68A O 0.1482(2) 0.3585(2) 0.6746(2) 0.0572(16) Uani 1 1 d U
Ru1A Ru 0.00227(3) 0.44702(4) 0.87986(3) 0.0548(2) Uani 1 1 d .
C10A C -0.1537(5) 0.5729(4) 0.8705(4) 0.117(3) Uani 1 1 d DU
H10A H -0.2090 0.5817 0.8846 0.175 Uiso 1 1 calc R
H10B H -0.1356 0.5663 0.8273 0.175 Uiso 1 1 calc R
H10C H -0.1380 0.6142 0.8829 0.175 Uiso 1 1 calc R
C11A C -0.1192(4) 0.5039(3) 0.8971(3) 0.074(2) Uani 1 1 d DU
C12A C -0.0973(3) 0.5092(3) 0.9500(3) 0.062(2) Uani 1 1 d DU
H12A H -0.1063 0.5548 0.9698 0.075 Uiso 1 1 calc R
C13A C -0.0618(4) 0.4448(3) 0.9724(3) 0.077(2) Uani 1 1 d DU
H13A H -0.0467 0.4484 1.0065 0.092 Uiso 1 1 calc R
C14A C -0.0491(3) 0.3748(3) 0.9427(3) 0.067(2) Uani 1 1 d DU
C15A C -0.0724(5) 0.3631(4) 0.8922(3) 0.104(4) Uiso 1 1 d DU
H15A H -0.0670 0.3170 0.8747 0.125 Uiso 1 1 calc R
C16A C -0.1059(4) 0.4314(3) 0.8707(3) 0.061(2) Uani 1 1 d DU
H16A H -0.1201 0.4277 0.8363 0.074 Uiso 1 1 calc R
C17A C -0.0150(4) 0.3117(4) 0.9720(3) 0.093(3) Uani 1 1 d DU
H17A H 0.0205 0.3286 0.9893 0.112 Uiso 1 1 calc R
C18A C -0.0756(4) 0.2906(4) 1.0238(3) 0.098(3) Uani 1 1 d DU
H18A H -0.1106 0.2717 1.0088 0.147 Uiso 1 1 calc R
H18B H -0.1036 0.3329 1.0508 0.147 Uiso 1 1 calc R
H18C H -0.0514 0.2536 1.0449 0.147 Uiso 1 1 calc R
C19A C 0.0298(6) 0.2490(5) 0.9318(4) 0.160(4) Uani 1 1 d DU
H19A H 0.0060 0.2436 0.9016 0.240 Uiso 1 1 calc R
H19B H 0.0323 0.2058 0.9542 0.240 Uiso 1 1 calc R
H19C H 0.0810 0.2556 0.9129 0.240 Uiso 1 1 calc R
N40A N 0.2241(3) 0.3494(3) 0.7672(3) 0.056(2) Uani 1 1 d U
C41A C 0.2972(4) 0.3622(4) 0.7643(3) 0.055(2) Uani 1 1 d U
H41A H 0.3412 0.3415 0.7325 0.066 Uiso 1 1 calc R
C42A C 0.3013(4) 0.4059(4) 0.8096(3) 0.066(2) Uani 1 1 d U
H42A H 0.3497 0.4119 0.8087 0.079 Uiso 1 1 calc R
C43A C 0.2339(4) 0.4440(4) 0.8596(4) 0.067(2) Uani 1 1 d U
C44A C 0.1625(4) 0.4299(4) 0.8601(3) 0.053(2) Uani 1 1 d U
C45A C 0.1588(4) 0.3851(4) 0.8163(3) 0.044(2) Uani 1 1 d U
C46A C 0.2314(3) 0.4921(4) 0.9075(3) 0.080(3) Uani 1 1 d DU
H46A H 0.1845 0.5156 0.9351 0.096 Uiso 1 1 calc R
O47A O 0.0979(2) 0.4546(3) 0.9047(2) 0.0590(17) Uani 1 1 d U
O48A O 0.0889(2) 0.3759(2) 0.8168(2) 0.0556(16) Uani 1 1 d U
Ru2A Ru 0.02045(3) 0.49350(4) 0.65150(3) 0.0572(2) Uani 1 1 d .
C20A C 0.1287(4) 0.4211(5) 0.5144(3) 0.107(3) Uani 1 1 d DU
H20A H 0.1245 0.4372 0.4762 0.161 Uiso 1 1 calc R
H20B H 0.1453 0.3686 0.5119 0.161 Uiso 1 1 calc R
H20C H 0.1657 0.4425 0.5247 0.161 Uiso 1 1 calc R
C21A C 0.0502(4) 0.4452(4) 0.5629(3) 0.085(3) Uani 1 1 d DU
C22A C 0.0032(4) 0.5161(4) 0.5686(4) 0.093(3) Uani 1 1 d DU
H22A H 0.0194 0.5494 0.5405 0.112 Uiso 1 1 calc R
C23A C -0.0690(3) 0.5393(3) 0.6160(3) 0.062(2) Uani 1 1 d DU
H23A H -0.0966 0.5879 0.6209 0.074 Uiso 1 1 calc R
C24A C -0.0968(3) 0.4871(3) 0.6545(3) 0.048(2) Uani 1 1 d DU
C25A C -0.0588(4) 0.4120(3) 0.6515(3) 0.065(3) Uiso 1 1 d DU
H25A H -0.0804 0.3775 0.6754 0.078 Uiso 1 1 calc R
C26A C 0.0173(4) 0.3953(4) 0.6072(3) 0.081(3) Uani 1 1 d DU
H26A H 0.0482 0.3489 0.6066 0.098 Uiso 1 1 calc R
C27A C -0.1715(3) 0.5124(3) 0.7051(3) 0.068(2) Uani 1 1 d DU
H27A H -0.1631 0.4911 0.7416 0.082 Uiso 1 1 calc R
C28A C -0.1993(4) 0.5928(3) 0.7188(4) 0.091(3) Uani 1 1 d DU
H28A H -0.2158 0.6149 0.6865 0.136 Uiso 1 1 calc R
H28B H -0.1582 0.6129 0.7234 0.136 Uiso 1 1 calc R
H28C H -0.2419 0.6027 0.7556 0.136 Uiso 1 1 calc R
C29A C -0.2323(3) 0.4809(4) 0.6926(4) 0.090(3) Uani 1 1 d DU
H29A H -0.2333 0.4907 0.6524 0.134 Uiso 1 1 calc R
H29B H -0.2817 0.5030 0.7210 0.134 Uiso 1 1 calc R
H29C H -0.2210 0.4289 0.6964 0.134 Uiso 1 1 calc R
N50A N 0.0311(3) 0.5322(3) 0.8222(2) 0.0502(19) Uani 1 1 d DU
C51A C 0.0527(4) 0.5931(3) 0.8459(3) 0.074(3) Uani 1 1 d DU
H51A H 0.0558 0.5929 0.8849 0.088 Uiso 1 1 calc R
C52A C 0.0677(4) 0.6469(3) 0.8138(3) 0.054(2) Uani 1 1 d DU
H52A H 0.0834 0.6838 0.8298 0.065 Uiso 1 1 calc R
C53A C 0.0615(3) 0.6526(3) 0.7571(3) 0.050(2) Uani 1 1 d DU
C54A C 0.0369(4) 0.5974(3) 0.7318(3) 0.057(2) Uani 1 1 d DU
C55A C 0.0262(4) 0.5333(3) 0.7663(3) 0.054(2) Uani 1 1 d DU
C56A C 0.0788(4) 0.7106(3) 0.7171(3) 0.071(2) Uani 1 1 d DU
H56A H 0.0842 0.7047 0.6764 0.086 Uiso 1 1 calc R
O57A O 0.0242(3) 0.5978(3) 0.6805(2) 0.0700(19) Uani 1 1 d DU
O58A O 0.0067(3) 0.4817(2) 0.7436(2) 0.0653(17) Uani 1 1 d DU
Ru1B Ru 0.62128(4) 1.09534(4) 0.64678(4) 0.0851(3) Uani 1 1 d .
C10B C 0.7374(5) 1.0369(4) 0.5035(4) 0.115(3) Uani 1 1 d DU
H10D H 0.6978 1.0164 0.4965 0.172 Uiso 1 1 calc R
H10E H 0.7717 0.9999 0.5172 0.172 Uiso 1 1 calc R
H10F H 0.7659 1.0543 0.4667 0.172 Uiso 1 1 calc R
C11B C 0.7009(4) 1.0999(4) 0.5507(3) 0.085(3) Uani 1 1 d DU
C12B C 0.6258(4) 1.1427(4) 0.5607(3) 0.095(3) Uani 1 1 d DU
H12B H 0.5972 1.1323 0.5369 0.114 Uiso 1 1 calc R
C13B C 0.5908(4) 1.2032(4) 0.6075(3) 0.076(2) Uani 1 1 d DU
H13B H 0.5453 1.2363 0.6085 0.091 Uiso 1 1 calc R
C14B C 0.6269(4) 1.2101(3) 0.6500(3) 0.071(2) Uani 1 1 d DU
C15B C 0.6986(2) 1.1693(2) 0.6407(2) 0.0000(13) Uiso 1 1 d DU
H15B H 0.7260 1.1798 0.6655 0.000 Uiso 1 1 calc R
C16B C 0.7338(4) 1.1134(4) 0.5974(3) 0.075(2) Uani 1 1 d DU
H16B H 0.7803 1.0830 0.5976 0.090 Uiso 1 1 calc R
C17B C 0.5890(4) 1.2696(4) 0.7012(4) 0.098(3) Uani 1 1 d DU
H17B H 0.6007 1.2484 0.7366 0.118 Uiso 1 1 calc R
C18B C 0.5028(4) 1.2920(5) 0.7186(4) 0.118(3) Uani 1 1 d DU
H18D H 0.4836 1.3284 0.7517 0.177 Uiso 1 1 calc R
H18E H 0.4815 1.2499 0.7303 0.177 Uiso 1 1 calc R
H18F H 0.4879 1.3119 0.6849 0.177 Uiso 1 1 calc R
C19B C 0.6225(4) 1.3333(4) 0.6906(4) 0.100(3) Uani 1 1 d DU
H19D H 0.6775 1.3179 0.6806 0.150 Uiso 1 1 calc R
H19E H 0.6023 1.3659 0.7263 0.150 Uiso 1 1 calc R
H19F H 0.6096 1.3583 0.6578 0.150 Uiso 1 1 calc R
N40B N 0.5277(3) 1.0274(3) 0.8140(3) 0.078(2) Uani 1 1 d DU
C41B C 0.4592(4) 0.9986(4) 0.8381(3) 0.081(3) Uani 1 1 d DU
H41B H 0.4476 0.9817 0.8766 0.097 Uiso 1 1 calc R
C42B C 0.4146(4) 0.9965(4) 0.8061(3) 0.073(2) Uani 1 1 d DU
H42B H 0.3708 0.9782 0.8224 0.087 Uiso 1 1 calc R
C43B C 0.4293(4) 1.0204(4) 0.7481(3) 0.084(2) Uani 1 1 d DU
C44B C 0.4921(3) 1.0549(4) 0.7237(3) 0.072(2) Uani 1 1 d DU
C45B C 0.5453(4) 1.0500(4) 0.7583(3) 0.086(3) Uani 1 1 d DU
C46B C 0.3854(3) 1.0132(4) 0.7072(3) 0.085(3) Uani 1 1 d DU
H46B H 0.4069 1.0218 0.6670 0.102 Uiso 1 1 calc R
O47B O 0.5108(3) 1.0828(3) 0.6730(2) 0.082(2) Uani 1 1 d DU
O48B O 0.6039(3) 1.0816(3) 0.7392(3) 0.0777(19) Uani 1 1 d DU
Ru2B Ru 0.82028(4) 0.87321(4) 0.70117(4) 0.0643(3) Uani 1 1 d .
C20B C 0.8684(5) 0.7639(4) 0.8032(4) 0.116(3) Uani 1 1 d DU
H20D H 0.8749 0.7167 0.7840 0.175 Uiso 1 1 calc R
H20E H 0.8155 0.7813 0.8274 0.175 Uiso 1 1 calc R
H20F H 0.9010 0.7598 0.8283 0.175 Uiso 1 1 calc R
C21B C 0.8906(4) 0.8185(3) 0.7546(3) 0.082(3) Uani 1 1 d DU
C22B C 0.9220(4) 0.7938(4) 0.6930(3) 0.079(2) Uani 1 1 d DU
H22B H 0.9288 0.7447 0.6815 0.095 Uiso 1 1 calc R
C23B C 0.9436(4) 0.8454(3) 0.6475(3) 0.069(2) Uani 1 1 d DU
H23B H 0.9723 0.8280 0.6082 0.083 Uiso 1 1 calc R
C24B C 0.9214(4) 0.9219(3) 0.6628(3) 0.088(2) Uani 1 1 d DU
C25B C 0.8916(4) 0.9516(3) 0.7160(2) 0.040(2) Uiso 1 1 d DU
H25B H 0.8819 1.0019 0.7245 0.048 Uiso 1 1 calc R
C26B C 0.8735(4) 0.8998(3) 0.7634(3) 0.076(2) Uani 1 1 d DU
H26B H 0.8490 0.9200 0.8027 0.092 Uiso 1 1 calc R
C27B C 0.9368(4) 0.9756(4) 0.6137(3) 0.109(3) Uani 1 1 d DU
H27B H 0.8975 1.0203 0.6315 0.130 Uiso 1 1 calc R
C28B C 0.9210(5) 0.9604(6) 0.5600(4) 0.142(3) Uani 1 1 d DU
H28D H 0.9150 1.0044 0.5389 0.212 Uiso 1 1 calc R
H28E H 0.8743 0.9431 0.5699 0.212 Uiso 1 1 calc R
H28F H 0.9630 0.9236 0.5349 0.212 Uiso 1 1 calc R
C29B C 1.0096(4) 0.9965(5) 0.6102(4) 0.122(3) Uani 1 1 d DU
H29D H 1.0146 0.9983 0.6498 0.183 Uiso 1 1 calc R
H29E H 1.0091 1.0438 0.5941 0.183 Uiso 1 1 calc R
H29F H 1.0523 0.9609 0.5844 0.183 Uiso 1 1 calc R
N50B N 0.6475(3) 0.9789(3) 0.6335(3) 0.065(2) Uani 1 1 d DU
C51B C 0.6049(4) 0.9457(4) 0.6035(4) 0.088(3) Uani 1 1 d DU
H51B H 0.5651 0.9764 0.5931 0.105 Uiso 1 1 calc R
C52B C 0.6181(4) 0.8765(3) 0.5903(3) 0.068(2) Uani 1 1 d DU
H52B H 0.5882 0.8593 0.5708 0.081 Uiso 1 1 calc R
C53B C 0.6777(3) 0.8259(3) 0.6048(3) 0.056(2) Uani 1 1 d DU
C54B C 0.7234(3) 0.8557(3) 0.6313(3) 0.064(2) Uani 1 1 d DU
C55B C 0.7046(3) 0.9323(3) 0.6493(3) 0.058(2) Uani 1 1 d DU
C56B C 0.6970(3) 0.7460(3) 0.5968(3) 0.058(2) Uani 1 1 d DU
H56B H 0.7393 0.7190 0.6064 0.069 Uiso 1 1 calc R
O57B O 0.7857(3) 0.8171(3) 0.6424(2) 0.0751(19) Uani 1 1 d DU
O58B O 0.7474(2) 0.9586(3) 0.6730(2) 0.0636(17) Uani 1 1 d DU
Ru3B Ru 0.58998(4) 1.04003(4) 0.87743(4) 0.0816(3) Uani 1 1 d .
C30B C 0.4704(4) 1.1967(5) 0.8654(4) 0.141(3) Uani 1 1 d DU
H30D H 0.4471 1.1622 0.8517 0.211 Uiso 1 1 calc R
H30E H 0.4961 1.2213 0.8318 0.211 Uiso 1 1 calc R
H30F H 0.4312 1.2320 0.8944 0.211 Uiso 1 1 calc R
C31B C 0.5286(4) 1.1562(4) 0.8945(3) 0.101(3) Uani 1 1 d DU
C32B C 0.5083(4) 1.1177(4) 0.9458(3) 0.094(3) Uani 1 1 d DU
H32B H 0.4562 1.1203 0.9654 0.113 Uiso 1 1 calc R
C33B C 0.5651(4) 1.0732(4) 0.9705(4) 0.099(3) Uani 1 1 d DU
H33B H 0.5505 1.0476 1.0047 0.119 Uiso 1 1 calc R
C34B C 0.6431(3) 1.0714(4) 0.9396(3) 0.099(3) Uani 1 1 d DU
C35B C 0.6721(4) 1.1090(5) 0.8879(3) 0.104(4) Uiso 1 1 d DU
H35B H 0.7243 1.1063 0.8691 0.124 Uiso 1 1 calc R
C36B C 0.6138(4) 1.1504(4) 0.8686(3) 0.084(2) Uani 1 1 d DU
H36B H 0.6294 1.1778 0.8356 0.101 Uiso 1 1 calc R
C37B C 0.6953(4) 1.0213(5) 0.9709(3) 0.132(3) Uani 1 1 d DU
H37B H 0.6755 0.9782 0.9860 0.158 Uiso 1 1 calc R
C38B C 0.7729(5) 1.0010(7) 0.9258(5) 0.184(4) Uani 1 1 d DU
H38D H 0.7955 1.0429 0.9200 0.276 Uiso 1 1 calc R
H38E H 0.7687 0.9849 0.8883 0.276 Uiso 1 1 calc R
H38F H 0.8048 0.9621 0.9399 0.276 Uiso 1 1 calc R
C39B C 0.7077(5) 1.0650(5) 1.0195(4) 0.133(3) Uani 1 1 d DU
H39D H 0.7609 1.0676 1.0083 0.199 Uiso 1 1 calc R
H39E H 0.6944 1.0417 1.0568 0.199 Uiso 1 1 calc R
H39F H 0.6757 1.1137 1.0244 0.199 Uiso 1 1 calc R
N60B N 0.7182(3) 0.8570(3) 0.7651(3) 0.061(2) Uani 1 1 d DU
C61B C 0.7045(4) 0.7833(3) 0.7667(3) 0.062(2) Uani 1 1 d DU
H61B H 0.7383 0.7471 0.7380 0.075 Uiso 1 1 calc R
C62B C 0.6461(4) 0.7667(4) 0.8072(3) 0.075(3) Uani 1 1 d DU
H62B H 0.6359 0.7208 0.8038 0.090 Uiso 1 1 calc R
C63B C 0.5986(4) 0.8154(3) 0.8550(3) 0.062(2) Uani 1 1 d DU
C64B C 0.6104(4) 0.8861(3) 0.8579(3) 0.063(2) Uani 1 1 d DU
C65B C 0.6723(4) 0.9063(3) 0.8100(3) 0.064(3) Uani 1 1 d DU
C66B C 0.5323(4) 0.8024(3) 0.9050(3) 0.087(3) Uani 1 1 d DU
H66B H 0.4970 0.8412 0.9301 0.104 Uiso 1 1 calc R
O67B O 0.5695(3) 0.9374(3) 0.9007(3) 0.083(2) Uani 1 1 d DU
O68B O 0.6830(3) 0.9715(3) 0.8130(2) 0.0731(19) Uani 1 1 d DU
C11C C 0.3024(2) 0.7253(2) 0.88547(14) 0.088(2) Uani 1 1 d GDU
C12C C 0.3594(2) 0.7475(2) 0.90256(17) 0.084(2) Uani 1 1 d GDU
H12C H 0.3742 0.7904 0.8890 0.101 Uiso 1 1 calc R
C13C C 0.3945(2) 0.7054(3) 0.9400(2) 0.074(2) Uani 1 1 d GDU
C14C C 0.3725(3) 0.6412(2) 0.96034(18) 0.0569(19) Uani 1 1 d GDU
H14C H 0.3960 0.6131 0.9854 0.068 Uiso 1 1 calc R
C15C C 0.3154(3) 0.6190(2) 0.94324(19) 0.066(2) Uani 1 1 d GDU
C16C C 0.2804(2) 0.6611(2) 0.90580(17) 0.085(2) Uani 1 1 d GDU
H16C H 0.2422 0.6463 0.8944 0.102 Uiso 1 1 calc R
C21C C 0.2700(5) 0.7720(5) 0.8414(3) 0.177(4) Uani 1 1 d DU
H21A H 0.2142 0.7853 0.8580 0.212 Uiso 1 1 calc R
H21B H 0.2882 0.8170 0.8378 0.212 Uiso 1 1 calc R
N22C N 0.2912(13) 0.7360(11) 0.7812(4) 0.649(8) Uani 1 1 d DU
H22A H 0.3196 0.6921 0.7733 0.779 Uiso 1 1 calc R
H22B H 0.2753 0.7586 0.7537 0.779 Uiso 1 1 calc R
C31C C 0.4546(3) 0.7290(4) 0.9622(3) 0.099(3) Uani 1 1 d DU
H31A H 0.4318 0.7764 0.9844 0.118 Uiso 1 1 calc R
H31B H 0.4691 0.6941 0.9897 0.118 Uiso 1 1 calc R
N32C N 0.5248(3) 0.7344(3) 0.9128(3) 0.097(3) Uani 1 1 d DU
C41C C 0.2884(4) 0.5519(3) 0.9654(3) 0.091(3) Uani 1 1 d DU
H41C H 0.2347 0.5651 0.9904 0.109 Uiso 1 1 calc R
H41D H 0.3187 0.5266 0.9896 0.109 Uiso 1 1 calc R
N42C N 0.2970(3) 0.5027(3) 0.9121(3) 0.076(2) Uani 1 1 d DU
C11D C 0.52766(18) 0.57189(18) 0.69506(12) 0.053(2) Uani 1 1 d GDU
C12D C 0.5831(2) 0.6085(2) 0.66323(15) 0.086(3) Uani 1 1 d GDU
H12D H 0.5991 0.6413 0.6836 0.103 Uiso 1 1 calc R
C13D C 0.6145(2) 0.5962(3) 0.60101(15) 0.054(2) Uani 1 1 d GDU
C14D C 0.5905(2) 0.5473(2) 0.57062(12) 0.0467(19) Uani 1 1 d GDU
H14D H 0.6116 0.5391 0.5290 0.056 Uiso 1 1 calc R
C15D C 0.5351(3) 0.5107(2) 0.60245(16) 0.0406(19) Uani 1 1 d GDU
C16D C 0.5037(2) 0.5230(2) 0.66467(15) 0.070(2) Uani 1 1 d GDU
H16D H 0.4666 0.4984 0.6860 0.084 Uiso 1 1 calc R
C21D C 0.4898(5) 0.5861(4) 0.7615(2) 0.133(3) Uani 1 1 d DU
H21C H 0.4347 0.6028 0.7689 0.159 Uiso 1 1 calc R
H21D H 0.4982 0.5397 0.7800 0.159 Uiso 1 1 calc R
N22D N 0.5141(7) 0.6383(6) 0.7922(5) 0.356(6) Uani 1 1 d DU
H22C H 0.5491 0.6600 0.7722 0.427 Uiso 1 1 calc R
H22D H 0.4935 0.6477 0.8305 0.427 Uiso 1 1 calc R
C31D C 0.6783(3) 0.6327(3) 0.5652(3) 0.068(2) Uani 1 1 d DU
H31C H 0.7245 0.6141 0.5763 0.082 Uiso 1 1 calc R
H31D H 0.6903 0.6203 0.5225 0.082 Uiso 1 1 calc R
N32D N 0.6551(3) 0.7129(3) 0.5764(3) 0.075(2) Uani 1 1 d DU
C41D C 0.5115(3) 0.4569(3) 0.5679(3) 0.066(2) Uani 1 1 d DU
H41E H 0.5408 0.4543 0.5255 0.079 Uiso 1 1 calc R
H41F H 0.5226 0.4084 0.5826 0.079 Uiso 1 1 calc R
N42D N 0.4270(3) 0.4805(3) 0.5756(3) 0.058(2) Uani 1 1 d DU
C11E C 0.31810(19) 0.78544(19) 0.64332(15) 0.062(2) Uani 1 1 d GDU
C12E C 0.3314(2) 0.8551(2) 0.6473(2) 0.137(3) Uani 1 1 d GDU
H12E H 0.3817 0.8614 0.6363 0.165 Uiso 1 1 calc R
C13E C 0.2695(3) 0.91531(18) 0.6679(2) 0.086(3) Uani 1 1 d GDU
C14E C 0.1943(2) 0.9059(2) 0.6844(2) 0.074(2) Uani 1 1 d GDU
H14E H 0.1529 0.9462 0.6981 0.089 Uiso 1 1 calc R
C15E C 0.18105(19) 0.8362(3) 0.6804(2) 0.072(2) Uani 1 1 d GDU
C16E C 0.2429(2) 0.7760(2) 0.65985(19) 0.085(3) Uani 1 1 d GDU
H16E H 0.2340 0.7294 0.6572 0.101 Uiso 1 1 calc R
C21E C 0.3903(4) 0.7232(3) 0.6240(4) 0.154(4) Uani 1 1 d DU
H21E H 0.4269 0.7349 0.5878 0.185 Uiso 1 1 calc R
H21F H 0.4146 0.7171 0.6555 0.185 Uiso 1 1 calc R
N22E N 0.3694(6) 0.6550(4) 0.6125(5) 0.259(5) Uani 1 1 d DU
H22E H 0.3220 0.6550 0.6171 0.311 Uiso 1 1 calc R
H22F H 0.4044 0.6151 0.6012 0.311 Uiso 1 1 calc R
C31E C 0.2854(4) 0.9898(3) 0.6730(3) 0.106(3) Uani 1 1 d DU
H31E H 0.3216 0.9988 0.6354 0.127 Uiso 1 1 calc R
H31F H 0.2379 1.0270 0.6802 0.127 Uiso 1 1 calc R
N32E N 0.3178(3) 0.9953(4) 0.7228(3) 0.117(3) Uani 1 1 d DU
C41E C 0.1009(3) 0.8252(3) 0.6935(3) 0.096(3) Uani 1 1 d DU
H41G H 0.0638 0.8716 0.7077 0.115 Uiso 1 1 calc R
H41H H 0.0942 0.8077 0.6569 0.115 Uiso 1 1 calc R
N42E N 0.0869(4) 0.7717(3) 0.7397(3) 0.089(2) Uani 1 1 d DU

loop_
_atom_site_aniso_label
_atom_site_aniso_U_11
_atom_site_aniso_U_22
_atom_site_aniso_U_33
_atom_site_aniso_U_23
_atom_site_aniso_U_13
_atom_site_aniso_U_12
Ru3A 0.0465(4) 0.0458(4) 0.0692(5) -0.0102(4) -0.0077(4) -0.0153(3)
C30A 0.121(4) 0.106(6) 0.116(4) -0.009(5) -0.055(4) -0.022(5)
C31A 0.075(4) 0.060(5) 0.075(4) 0.014(4) -0.016(3) -0.024(4)
C32A 0.075(4) 0.048(4) 0.076(4) 0.014(4) -0.003(3) -0.009(4)
C33A 0.085(4) 0.055(5) 0.077(4) 0.000(4) -0.006(3) -0.018(4)
C34A 0.090(4) 0.047(4) 0.072(3) -0.021(4) -0.006(3) -0.009(4)
C36A 0.061(3) 0.056(4) 0.070(4) 0.001(4) -0.006(3) -0.043(3)
C37A 0.118(4) 0.095(5) 0.119(5) 0.011(5) -0.054(3) -0.033(4)
C38A 0.162(6) 0.139(6) 0.083(4) -0.016(5) -0.037(4) -0.028(4)
C39A 0.185(6) 0.141(5) 0.171(6) -0.035(5) -0.062(5) -0.059(4)
N60A 0.042(3) 0.054(4) 0.066(4) 0.009(3) -0.011(3) -0.022(3)
C61A 0.067(4) 0.074(5) 0.077(5) -0.008(4) -0.022(4) -0.008(4)
C62A 0.050(3) 0.053(4) 0.062(5) -0.002(3) -0.004(3) -0.013(3)
C63A 0.050(3) 0.069(4) 0.063(4) 0.012(4) -0.032(3) -0.028(3)
C64A 0.042(3) 0.050(4) 0.059(4) 0.007(4) -0.022(3) -0.002(3)
C65A 0.041(3) 0.040(4) 0.044(4) -0.014(4) -0.013(3) -0.004(3)
C66A 0.048(3) 0.064(5) 0.065(4) 0.007(4) -0.025(3) -0.011(3)
O67A 0.052(3) 0.039(3) 0.079(3) -0.007(3) -0.021(3) -0.012(2)
O68A 0.050(3) 0.041(3) 0.083(4) 0.004(3) -0.012(3) -0.028(2)
Ru1A 0.0418(4) 0.0595(4) 0.0612(5) -0.0169(4) -0.0025(4) -0.0266(3)
C10A 0.110(6) 0.109(5) 0.124(5) 0.014(4) -0.037(4) -0.008(4)
C11A 0.055(4) 0.076(4) 0.088(4) 0.011(4) -0.010(3) -0.025(4)
C12A 0.045(4) 0.073(4) 0.067(4) -0.015(3) 0.003(3) -0.039(3)
C13A 0.062(4) 0.090(4) 0.086(5) -0.016(3) -0.024(4) -0.032(4)
C14A 0.059(4) 0.083(3) 0.079(4) 0.014(3) -0.022(3) -0.056(3)
C16A 0.050(4) 0.089(4) 0.048(4) -0.011(3) -0.014(3) -0.025(3)
C17A 0.079(5) 0.091(4) 0.103(5) 0.009(4) -0.014(4) -0.028(4)
C18A 0.087(5) 0.102(5) 0.107(5) 0.029(4) -0.024(4) -0.037(4)
C19A 0.161(7) 0.143(5) 0.146(6) -0.006(5) -0.017(5) -0.018(5)
N40A 0.050(3) 0.049(4) 0.066(4) -0.009(3) -0.011(3) -0.017(3)
C41A 0.045(4) 0.058(4) 0.061(4) -0.003(3) -0.014(3) -0.014(3)
C42A 0.050(4) 0.076(5) 0.082(4) -0.002(3) -0.025(3) -0.027(4)
C43A 0.063(3) 0.076(4) 0.075(4) -0.013(3) -0.024(3) -0.039(3)
C44A 0.045(3) 0.054(4) 0.059(4) -0.004(3) -0.009(3) -0.020(3)
C45A 0.046(4) 0.045(4) 0.041(4) 0.010(3) -0.004(3) -0.027(3)
C46A 0.082(4) 0.076(5) 0.092(5) -0.020(3) -0.023(4) -0.046(4)
O47A 0.041(3) 0.068(3) 0.061(3) -0.024(3) 0.000(3) -0.019(2)
O48A 0.042(3) 0.049(3) 0.078(3) -0.017(3) -0.011(2) -0.023(2)
Ru2A 0.0407(4) 0.0577(4) 0.0734(5) -0.0114(4) -0.0155(4) -0.0146(3)
C20A 0.100(5) 0.124(6) 0.094(5) -0.015(5) -0.030(4) -0.019(4)
C21A 0.067(4) 0.105(5) 0.086(5) -0.013(4) -0.024(4) -0.027(3)
C22A 0.096(4) 0.094(4) 0.093(5) 0.003(4) -0.019(4) -0.045(4)
C23A 0.054(4) 0.060(4) 0.087(4) 0.005(4) -0.042(3) -0.015(3)
C24A 0.051(3) 0.057(4) 0.059(4) -0.002(3) -0.035(3) -0.030(3)
C26A 0.086(4) 0.070(4) 0.097(5) -0.022(4) -0.043(4) -0.015(4)
C27A 0.064(4) 0.061(4) 0.090(5) 0.002(4) -0.036(3) -0.019(3)
C28A 0.088(5) 0.087(4) 0.094(5) -0.029(4) -0.027(4) -0.012(4)
C29A 0.060(4) 0.107(5) 0.113(6) -0.003(4) -0.032(4) -0.037(4)
N50A 0.055(3) 0.041(3) 0.064(4) -0.002(3) -0.025(3) -0.023(3)
C51A 0.072(5) 0.054(4) 0.084(5) -0.011(4) -0.012(4) -0.009(4)
C52A 0.048(4) 0.041(4) 0.068(3) -0.008(3) -0.010(3) -0.010(3)
C53A 0.035(4) 0.039(3) 0.069(4) -0.011(3) -0.003(3) -0.012(3)
C54A 0.047(4) 0.064(4) 0.061(4) -0.002(3) -0.014(3) -0.017(3)
C55A 0.036(4) 0.060(4) 0.069(5) 0.001(4) -0.016(4) -0.016(3)
C56A 0.067(4) 0.066(4) 0.087(4) 0.005(3) -0.024(4) -0.026(4)
O57A 0.053(3) 0.075(3) 0.080(4) -0.011(3) -0.018(3) -0.015(3)
O58A 0.060(3) 0.060(3) 0.082(3) -0.035(3) -0.021(3) -0.026(3)
Ru1B 0.0519(4) 0.0548(5) 0.1574(8) -0.0135(5) -0.0417(5) -0.0172(4)
C10B 0.114(6) 0.108(5) 0.114(5) -0.009(4) -0.023(4) -0.026(4)
C11B 0.078(4) 0.074(5) 0.098(5) -0.004(4) -0.024(4) -0.015(4)
C12B 0.089(4) 0.105(5) 0.106(5) 0.001(4) -0.049(4) -0.024(4)
C13B 0.058(4) 0.080(5) 0.099(4) 0.002(4) -0.037(3) -0.018(3)
C14B 0.098(4) 0.056(4) 0.074(4) 0.014(3) -0.032(3) -0.040(3)
C16B 0.045(4) 0.097(5) 0.088(4) 0.038(4) -0.015(3) -0.035(3)
C17B 0.096(4) 0.080(4) 0.116(5) -0.012(4) -0.019(4) -0.033(4)
C18B 0.093(4) 0.101(6) 0.146(6) -0.006(5) -0.018(5) -0.021(4)
C19B 0.097(5) 0.073(4) 0.133(6) -0.004(4) -0.030(4) -0.032(4)
N40B 0.063(4) 0.067(4) 0.103(5) -0.012(4) -0.015(4) -0.030(3)
C41B 0.077(4) 0.068(5) 0.106(4) -0.022(4) -0.033(3) -0.028(4)
C42B 0.061(4) 0.063(4) 0.101(4) -0.020(4) -0.025(3) -0.028(4)
C43B 0.074(4) 0.072(5) 0.109(4) -0.012(4) -0.033(3) -0.012(3)
C44B 0.069(4) 0.074(5) 0.074(5) -0.028(4) -0.020(3) -0.022(3)
C45B 0.069(4) 0.086(5) 0.096(5) -0.013(5) -0.020(4) -0.014(4)
C46B 0.077(4) 0.053(5) 0.133(5) 0.007(4) -0.047(3) -0.009(4)
O47B 0.054(3) 0.082(4) 0.129(4) -0.001(3) -0.038(3) -0.038(3)
O48B 0.056(3) 0.067(3) 0.116(4) -0.003(3) -0.019(3) -0.037(3)
Ru2B 0.0384(4) 0.0609(5) 0.0953(6) -0.0078(4) -0.0170(4) -0.0200(3)
C20B 0.091(5) 0.130(5) 0.126(5) 0.025(4) -0.034(4) -0.023(5)
C21B 0.071(5) 0.092(4) 0.089(4) 0.003(4) -0.030(4) -0.021(4)
C22B 0.067(4) 0.075(4) 0.099(4) -0.019(3) -0.028(4) -0.021(4)
C23B 0.023(4) 0.104(4) 0.078(4) -0.005(4) -0.014(3) -0.010(4)
C24B 0.054(4) 0.108(4) 0.117(4) 0.026(4) -0.032(4) -0.041(4)
C26B 0.055(4) 0.094(4) 0.091(4) -0.039(3) -0.044(3) -0.008(4)
C27B 0.106(4) 0.114(5) 0.118(5) 0.020(4) -0.036(4) -0.048(4)
C28B 0.142(5) 0.161(7) 0.136(4) 0.032(5) -0.067(4) -0.029(5)
C29B 0.120(4) 0.125(6) 0.135(6) 0.043(5) -0.037(4) -0.059(4)
N50B 0.069(3) 0.055(4) 0.081(4) -0.018(3) -0.020(3) -0.037(3)
C51B 0.074(5) 0.080(4) 0.109(6) -0.001(5) -0.035(4) -0.009(4)
C52B 0.064(4) 0.062(4) 0.088(5) -0.006(4) -0.033(3) -0.025(3)
C53B 0.056(4) 0.054(3) 0.060(4) 0.004(3) -0.017(3) -0.023(3)
C54B 0.064(4) 0.046(4) 0.085(5) 0.002(4) -0.041(3) 0.002(3)
C55B 0.059(4) 0.057(4) 0.058(5) -0.010(4) -0.024(4) -0.002(4)
C56B 0.041(4) 0.063(3) 0.077(5) -0.017(4) -0.023(3) -0.020(3)
O57B 0.066(3) 0.064(3) 0.097(4) -0.018(3) -0.027(3) -0.015(3)
O58B 0.049(3) 0.065(3) 0.092(4) 0.002(3) -0.035(3) -0.025(2)
Ru3B 0.0549(4) 0.0621(5) 0.1161(7) -0.0345(5) 0.0044(5) -0.0329(4)
C30B 0.143(5) 0.125(6) 0.148(5) -0.009(5) -0.047(4) -0.016(5)
C31B 0.110(4) 0.088(5) 0.111(5) -0.026(4) -0.034(4) -0.035(4)
C32B 0.083(4) 0.099(5) 0.100(5) -0.033(4) -0.014(3) -0.040(4)
C33B 0.112(4) 0.085(5) 0.104(5) -0.018(4) -0.020(4) -0.048(4)
C34B 0.102(3) 0.092(5) 0.116(5) -0.034(4) -0.040(3) -0.039(4)
C36B 0.126(4) 0.039(4) 0.081(5) -0.026(3) -0.007(4) -0.042(4)
C37B 0.135(5) 0.130(6) 0.124(5) -0.017(4) -0.037(4) -0.024(4)
C38B 0.158(5) 0.183(7) 0.183(6) -0.011(5) -0.039(5) -0.001(5)
C39B 0.122(6) 0.149(6) 0.140(5) 0.000(5) -0.054(4) -0.039(5)
N60B 0.048(3) 0.065(4) 0.071(4) -0.006(3) -0.009(3) -0.026(3)
C61B 0.069(4) 0.044(4) 0.075(5) -0.005(4) -0.013(3) -0.029(3)
C62B 0.069(4) 0.063(4) 0.091(5) -0.015(4) -0.011(3) -0.033(4)
C63B 0.064(4) 0.060(4) 0.069(4) 0.000(3) -0.014(3) -0.037(3)
C64B 0.060(4) 0.064(4) 0.060(5) -0.019(4) -0.006(3) -0.021(3)
C65B 0.056(4) 0.057(4) 0.081(5) -0.002(4) -0.015(4) -0.024(3)
C66B 0.078(4) 0.084(5) 0.103(5) -0.016(4) -0.011(3) -0.052(4)
O67B 0.073(3) 0.059(3) 0.110(4) -0.021(3) -0.004(3) -0.037(3)
O68B 0.052(3) 0.054(3) 0.108(4) -0.011(3) -0.004(3) -0.029(3)
C11C 0.094(4) 0.081(4) 0.050(4) -0.011(3) 0.005(3) 0.019(4)
C12C 0.115(4) 0.040(4) 0.076(4) 0.028(3) 0.004(3) -0.023(3)
C13C 0.082(4) 0.065(4) 0.073(5) -0.004(4) -0.004(3) -0.036(3)
C14C 0.053(3) 0.061(4) 0.055(4) -0.001(3) -0.017(3) -0.011(3)
C15C 0.059(4) 0.071(4) 0.073(4) -0.015(3) -0.021(3) -0.024(3)
C16C 0.064(4) 0.103(4) 0.086(5) -0.007(3) -0.033(3) 0.003(3)
C21C 0.170(6) 0.149(6) 0.201(6) 0.032(5) -0.071(4) 0.002(5)
N22C 0.651(9) 0.656(10) 0.643(10) 0.061(7) -0.209(7) -0.146(7)
C31C 0.101(4) 0.093(5) 0.104(5) -0.004(5) -0.012(4) -0.054(4)
N32C 0.094(4) 0.105(5) 0.100(5) 0.005(4) -0.021(4) -0.051(4)
C41C 0.101(5) 0.087(4) 0.099(5) 0.004(4) -0.032(4) -0.046(4)
N42C 0.071(4) 0.077(4) 0.085(5) -0.004(4) -0.022(3) -0.030(3)
C11D 0.046(4) 0.058(4) 0.032(3) 0.002(3) -0.011(3) 0.034(3)
C12D 0.083(4) 0.109(5) 0.058(4) -0.019(4) -0.020(3) -0.009(4)
C13D 0.031(3) 0.063(4) 0.062(4) -0.004(3) -0.006(3) -0.012(3)
C14D 0.032(3) 0.053(4) 0.054(4) -0.005(3) -0.014(3) -0.005(3)
C15D 0.034(3) 0.029(3) 0.060(4) 0.015(3) -0.020(3) -0.003(3)
C16D 0.052(4) 0.058(4) 0.074(4) 0.022(3) 0.009(3) -0.002(3)
C21D 0.146(6) 0.159(6) 0.099(4) 0.016(5) -0.029(4) -0.058(5)
N22D 0.362(8) 0.353(9) 0.350(9) 0.044(7) -0.099(6) -0.096(6)
C31D 0.067(4) 0.048(4) 0.099(5) 0.006(4) -0.031(3) -0.026(3)
N32D 0.057(4) 0.051(4) 0.102(5) -0.004(4) -0.009(4) -0.006(3)
C41D 0.059(4) 0.061(4) 0.077(4) 0.000(4) -0.015(4) -0.020(3)
N42D 0.055(3) 0.056(4) 0.073(4) 0.007(3) -0.027(3) -0.028(3)
C11E 0.068(3) 0.062(4) 0.036(4) -0.020(4) -0.021(3) 0.035(3)
C12E 0.101(4) 0.113(4) 0.179(7) 0.002(5) -0.030(5) -0.003(3)
C13E 0.067(4) 0.064(4) 0.139(6) 0.017(4) -0.043(4) -0.027(3)
C14E 0.070(3) 0.058(3) 0.099(5) 0.007(4) -0.037(4) -0.009(3)
C15E 0.061(3) 0.059(4) 0.102(5) 0.004(4) -0.032(4) -0.017(3)
C16E 0.120(3) 0.048(4) 0.088(5) 0.008(4) -0.052(4) 0.004(3)
C21E 0.134(5) 0.126(5) 0.162(7) -0.005(6) -0.014(5) 0.005(5)
N22E 0.250(7) 0.257(8) 0.263(8) 0.012(6) -0.074(6) -0.055(6)
C31E 0.106(5) 0.094(4) 0.131(6) 0.015(5) -0.043(5) -0.041(4)
N32E 0.098(4) 0.090(5) 0.185(6) 0.022(5) -0.056(4) -0.050(4)
C41E 0.086(4) 0.086(5) 0.125(6) 0.018(5) -0.036(4) -0.034(4)
N42E 0.095(4) 0.076(4) 0.117(5) 0.021(4) -0.045(4) -0.045(3)

loop_
_atom_type_symbol
_atom_type_description
_atom_type_scat_dispersion_real
_atom_type_scat_dispersion_imag
_atom_type_scat_source
C C 0.0033 0.0016 'International Tables Vol C Tables 4.2.6.8 and 6.1.1.4'
H H 0.0000 0.0000 'International Tables Vol C Tables 4.2.6.8 and 6.1.1.4'
N N 0.0061 0.0033 'International Tables Vol C Tables 4.2.6.8 and 6.1.1.4'
O O 0.0106 0.0060 'International Tables Vol C Tables 4.2.6.8 and 6.1.1.4'
Ru Ru -1.2594 0.8363 'International Tables Vol C Tables 4.2.6.8 and 6.1.1.4'

loop_
_geom_angle_atom_site_label_1
_geom_angle_atom_site_label_2
_geom_angle_atom_site_label_3
_geom_angle
N40A Ru3A O67A 83.4(2)
N40A Ru3A O68A 87.8(2)
O67A Ru3A O68A 78.11(18)
N40A Ru3A C34A 160.0(2)
O67A Ru3A C34A 116.5(2)
O68A Ru3A C34A 94.4(2)
N40A Ru3A C31A 89.0(2)
O67A Ru3A C31A 120.5(2)
O68A Ru3A C31A 160.57(19)
C34A Ru3A C31A 82.4(3)
C32A C31A C36A 113.7(6)
C32A C31A C30A 122.1(6)
C36A C31A C30A 124.0(5)
C32A C31A Ru3A 70.3(4)
C36A C31A Ru3A 66.5(4)
C30A C31A Ru3A 129.0(6)
C31A C32A C33A 121.7(6)
C34A C33A C32A 120.3(5)
C35A C34A C33A 123.7(6)
C35A C34A C37A 121.2(6)
C33A C34A C37A 115.2(5)
C35A C34A Ru3A 77.7(4)
C33A C34A Ru3A 70.2(4)
C37A C34A Ru3A 126.8(5)
C34A C35A C36A 111.8(6)
C31A C36A C35A 127.5(5)
C39A C37A C38A 111.1(7)
C39A C37A C34A 112.7(7)
C38A C37A C34A 111.4(6)
C65A N60A C61A 119.1(6)
C65A N60A Ru2A 123.0(5)
C61A N60A Ru2A 117.6(5)
C62A C61A N60A 125.7(7)
C61A C62A C63A 116.1(7)
C64A C63A C66A 121.4(7)
C64A C63A C62A 118.4(6)
C66A C63A C62A 120.2(7)
C63A C64A O67A 124.0(6)
C63A C64A C65A 123.9(7)
O67A C64A C65A 112.1(6)
O68A C65A N60A 121.7(6)
O68A C65A C64A 121.8(6)
N60A C65A C64A 116.5(6)
N42D C66A C63A 125.6(6)
C64A O67A Ru3A 112.7(4)
C65A O68A Ru3A 110.8(4)
O48A Ru1A O47A 78.49(19)
O48A Ru1A N50A 87.02(19)
O47A Ru1A N50A 84.7(2)
O48A Ru1A C14A 102.6(2)
O47A Ru1A C14A 102.9(2)
N50A Ru1A C14A 168.7(2)
O48A Ru1A C11A 139.7(2)
O47A Ru1A C11A 140.3(2)
N50A Ru1A C11A 86.8(2)
C14A Ru1A C11A 82.1(2)
C16A C11A C12A 116.3(6)
C16A C11A C10A 123.0(6)
C12A C11A C10A 120.6(6)
C16A C11A Ru1A 70.2(4)
C12A C11A Ru1A 69.8(4)
C10A C11A Ru1A 129.6(5)
C13A C12A C11A 119.9(6)
C12A C13A C14A 120.2(6)
C15A C14A C13A 124.3(6)
C15A C14A C17A 120.4(6)
C13A C14A C17A 115.0(6)
C15A C14A Ru1A 77.0(4)
C13A C14A Ru1A 70.0(4)
C17A C14A Ru1A 131.8(5)
C14A C15A C16A 112.3(6)
C11A C16A C15A 126.8(6)
C19A C17A C14A 114.7(7)
C19A C17A C18A 110.9(7)
C14A C17A C18A 111.0(6)
C41A N40A C45A 117.5(6)
C41A N40A Ru3A 115.9(4)
C45A N40A Ru3A 126.4(5)
C42A C41A N40A 118.3(6)
C41A C42A C43A 124.2(7)
C44A C43A C46A 116.2(6)
C44A C43A C42A 115.2(7)
C46A C43A C42A 128.7(7)
O47A C44A C45A 116.9(7)
O47A C44A C43A 122.4(7)
C45A C44A C43A 120.5(6)
O48A C45A C44A 118.7(6)
O48A C45A N40A 117.0(6)
C44A C45A N40A 124.2(6)
N42C C46A C43A 118.8(6)
C44A O47A Ru1A 111.0(5)
C45A O48A Ru1A 110.8(4)
O57A Ru2A O58A 78.03(19)
O57A Ru2A C21A 130.1(2)
O58A Ru2A C21A 149.6(2)
O57A Ru2A N60A 83.0(2)
O58A Ru2A N60A 85.8(2)
C21A Ru2A N60A 86.8(2)
O57A Ru2A C24A 112.2(2)
O58A Ru2A C24A 97.5(2)
C21A Ru2A C24A 82.9(2)
N60A Ru2A C24A 164.8(2)
C22A C21A C26A 114.5(5)
C22A C21A C20A 123.0(6)
C26A C21A C20A 122.5(6)
C22A C21A Ru2A 69.1(5)
C26A C21A Ru2A 70.2(4)
C20A C21A Ru2A 130.5(6)
C21A C22A C23A 122.7(6)
C24A C23A C22A 118.4(5)
C23A C24A C25A 125.4(5)
C23A C24A C27A 118.1(5)
C25A C24A C27A 116.5(5)
C23A C24A Ru2A 67.4(4)
C25A C24A Ru2A 77.6(4)
C27A C24A Ru2A 128.5(5)
C24A C25A C26A 112.4(6)
C25A C26A C21A 126.0(6)
C28A C27A C29A 110.3(6)
C28A C27A C24A 116.2(6)
C29A C27A C24A 108.9(6)
C55A N50A C51A 119.0(5)
C55A N50A Ru1A 122.3(4)
C51A N50A Ru1A 118.6(4)
C52A C51A N50A 121.0(7)
C51A C52A C53A 122.9(7)
C52A C53A C54A 119.7(6)
C52A C53A C56A 126.6(6)
C54A C53A C56A 113.7(6)
O57A C54A C53A 126.2(6)
O57A C54A C55A 116.6(6)
C53A C54A C55A 117.2(6)
O58A C55A N50A 121.5(6)
O58A C55A C54A 118.4(6)
N50A C55A C54A 119.9(6)
N42E C56A C53A 118.8(6)
C54A O57A Ru2A 111.8(4)
C55A O58A Ru2A 111.3(4)
O47B Ru1B O48B 79.9(2)
O47B Ru1B N50B 82.6(2)
O48B Ru1B N50B 87.6(2)
O47B Ru1B C14B 112.3(2)
O48B Ru1B C14B 96.2(2)
N50B Ru1B C14B 165.0(2)
O47B Ru1B C11B 128.0(2)
O48B Ru1B C11B 151.1(2)
N50B Ru1B C11B 89.0(2)
C14B Ru1B C11B 80.7(2)
C12B C11B C16B 112.9(6)
C12B C11B C10B 123.2(7)
C16B C11B C10B 122.9(6)
C12B C11B Ru1B 67.3(4)
C16B C11B Ru1B 66.3(4)
C10B C11B Ru1B 126.6(6)
C11B C12B C13B 122.4(7)
C14B C13B C12B 118.7(6)
C15B C14B C13B 118.2(5)
C15B C14B C17B 121.9(6)
C13B C14B C17B 119.5(6)
C15B C14B Ru1B 72.5(3)
C13B C14B Ru1B 74.5(4)
C17B C14B Ru1B 130.2(5)
C14B C15B C16B 124.2(6)
C15B C16B C11B 122.0(6)
C19B C17B C18B 110.8(6)
C19B C17B C14B 112.6(6)
C18B C17B C14B 114.8(7)
C45B N40B C41B 120.0(6)
C45B N40B Ru3B 124.0(5)
C41B N40B Ru3B 115.7(5)
C42B C41B N40B 120.0(7)
C41B C42B C43B 122.6(7)
C42B C43B C44B 120.1(6)
C42B C43B C46B 125.5(6)
C44B C43B C46B 114.4(6)
O47B C44B C43B 127.7(6)
O47B C44B C45B 116.5(6)
C43B C44B C45B 115.4(6)
O48B C45B N40B 118.9(7)
O48B C45B C44B 118.9(6)
N40B C45B C44B 120.8(6)
N32E C46B C43B 125.2(7)
C44B O47B Ru1B 112.8(4)
C45B O48B Ru1B 106.7(5)
O57B Ru2B O58B 78.22(19)
O57B Ru2B N60B 83.6(2)
O58B Ru2B N60B 85.7(2)
O57B Ru2B C21B 123.0(2)
O58B Ru2B C21B 158.3(2)
N60B Ru2B C21B 91.6(3)
O57B Ru2B C24B 117.9(2)
O58B Ru2B C24B 91.9(2)
N60B Ru2B C24B 157.6(2)
C21B Ru2B C24B 82.3(3)
C22B C21B C26B 112.3(6)
C22B C21B C20B 120.2(6)
C26B C21B C20B 127.1(6)
C22B C21B Ru2B 67.7(4)
C26B C21B Ru2B 67.6(4)
C20B C21B Ru2B 126.5(6)
C21B C22B C23B 119.8(6)
C24B C23B C22B 120.7(6)
C25B C24B C23B 125.2(6)
C25B C24B C27B 114.7(6)
C23B C24B C27B 120.1(6)
C25B C24B Ru2B 76.4(4)
C23B C24B Ru2B 70.8(4)
C27B C24B Ru2B 130.8(5)
C24B C25B C26B 114.7(6)
C25B C26B C21B 126.5(6)
C28B C27B C29B 119.8(7)
C28B C27B C24B 116.8(7)
C29B C27B C24B 108.5(7)
C55B N50B C51B 116.4(5)
C55B N50B Ru1B 124.6(4)
C51B N50B Ru1B 118.9(4)
C52B C51B N50B 124.5(7)
C51B C52B C53B 121.3(7)
C54B C53B C52B 116.5(5)
C54B C53B C56B 115.1(5)
C52B C53B C56B 128.3(6)
O57B C54B C53B 124.2(5)
O57B C54B C55B 114.5(6)
C53B C54B C55B 121.2(5)
O58B C55B N50B 119.6(6)
O58B C55B C54B 120.2(6)
N50B C55B C54B 119.6(6)
N32D C56B C53B 120.0(6)
C54B O57B Ru2B 112.6(4)
C55B O58B Ru2B 110.1(4)
O67B Ru3B O68B 78.91(19)
O67B Ru3B C34B 105.8(3)
O68B Ru3B C34B 102.5(2)
O67B Ru3B N40B 82.3(2)
O68B Ru3B N40B 83.6(2)
C34B Ru3B N40B 170.6(2)
O67B Ru3B C31B 139.1(2)
O68B Ru3B C31B 139.8(2)
C34B Ru3B C31B 81.7(3)
N40B Ru3B C31B 89.0(3)
C32B C31B C36B 113.7(6)
C32B C31B C30B 123.1(6)
C36B C31B C30B 123.2(6)
C32B C31B Ru3B 68.7(4)
C36B C31B Ru3B 70.2(4)
C30B C31B Ru3B 127.0(6)
C31B C32B C33B 122.9(6)
C34B C33B C32B 116.4(7)
C33B C34B C35B 126.9(6)
C33B C34B C37B 109.7(6)
C35B C34B C37B 123.4(6)
C33B C34B Ru3B 70.9(4)
C35B C34B Ru3B 76.6(5)
C37B C34B Ru3B 128.3(6)
C36B C35B C34B 112.3(6)
C35B C36B C31B 127.7(7)
C38B C37B C39B 103.1(8)
C38B C37B C34B 106.2(7)
C39B C37B C34B 110.2(7)
C65B N60B C61B 117.7(5)
C65B N60B Ru2B 124.1(4)
C61B N60B Ru2B 117.2(4)
C62B C61B N60B 121.7(6)
C61B C62B C63B 122.1(7)
C62B C63B C64B 119.1(6)
C62B C63B C66B 127.3(6)
C64B C63B C66B 113.6(5)
O67B C64B C63B 125.2(6)
O67B C64B C65B 116.1(6)
C63B C64B C65B 118.7(5)
O68B C65B N60B 121.2(6)
O68B C65B C64B 118.5(6)
N60B C65B C64B 120.3(6)
N32C C66B C63B 118.2(6)
C64B O67B Ru3B 112.0(4)
C65B O68B Ru3B 111.3(4)
C12C C11C C16C 120.0
C12C C11C C21C 116.8(4)
C16C C11C C21C 123.1(4)
C13C C12C C11C 120.0
C14C C13C C12C 120.0
C14C C13C C31C 118.0(4)
C12C C13C C31C 122.0(4)
C15C C14C C13C 120.0
C14C C15C C16C 120.0
C14C C15C C41C 121.8(4)
C16C C15C C41C 118.1(4)
C15C C16C C11C 120.0
N22C C21C C11C 114.2(9)
N32C C31C C13C 113.1(5)
C66B N32C C31C 113.0(6)
C15C C41C N42C 108.7(5)
C46A N42C C41C 114.7(5)
C12D C11D C16D 120.0
C12D C11D C21D 121.7(4)
C16D C11D C21D 118.3(4)
C11D C12D C13D 120.0
C14D C13D C12D 120.0
C14D C13D C31D 118.7(3)
C12D C13D C31D 121.3(3)
C13D C14D C15D 120.0
C16D C15D C14D 120.0
C16D C15D C41D 121.5(3)
C14D C15D C41D 118.5(3)
C15D C16D C11D 120.0
N22D C21D C11D 117.6(7)
N32D C31D C13D 111.4(4)
C56B N32D C31D 119.1(6)
N42D C41D C15D 110.2(4)
C66A N42D C41D 116.4(5)
C12E C11E C16E 120.0
C12E C11E C21E 115.2(4)
C16E C11E C21E 124.7(4)
C11E C12E C13E 120.0
C12E C13E C14E 120.0
C12E C13E C31E 119.0(4)
C14E C13E C31E 121.0(4)
C13E C14E C15E 120.0
C14E C15E C16E 120.0
C14E C15E C41E 121.1(3)
C16E C15E C41E 118.8(4)
C15E C16E C11E 120.0
N22E C21E C11E 109.6(6)
N32E C31E C13E 111.0(5)
C46B N32E C31E 115.3(6)
N42E C41E C15E 109.8(5)
C56A N42E C41E 111.3(6)

loop_
_geom_bond_atom_site_label_1
_geom_bond_atom_site_label_2
_geom_bond_distance
Ru3A N40A 2.080(6)
Ru3A O67A 2.084(5)
Ru3A O68A 2.122(5)
Ru3A C34A 2.180(7)
Ru3A C31A 2.214(7)
C30A C31A 1.556(8)
C31A C32A 1.393(7)
C31A C36A 1.458(7)
C32A C33A 1.451(8)
C33A C34A 1.409(8)
C34A C35A 1.399(7)
C34A C37A 1.498(8)
C35A C36A 1.468(8)
C37A C39A 1.471(10)
C37A C38A 1.487(9)
N60A C65A 1.333(8)
N60A C61A 1.399(10)
N60A Ru2A 2.153(5)
C61A C62A 1.374(10)
C62A C63A 1.446(9)
C63A C64A 1.331(10)
C63A C66A 1.420(8)
C64A O67A 1.331(8)
C64A C65A 1.495(9)
C65A O68A 1.227(8)
C66A N42D 1.282(6)
Ru1A O48A 2.045(4)
Ru1A O47A 2.077(5)
Ru1A N50A 2.134(5)
Ru1A C14A 2.143(6)
Ru1A C11A 2.199(6)
C10A C11A 1.530(8)
C11A C16A 1.433(8)
C11A C12A 1.428(8)
C12A C13A 1.422(8)
C13A C14A 1.426(7)
C14A C15A 1.411(9)
C14A C17A 1.483(8)
C15A C16A 1.454(8)
C17A C19A 1.435(9)
C17A C18A 1.502(8)
N40A C41A 1.422(9)
N40A C45A 1.430(8)
C41A C42A 1.374(10)
C42A C43A 1.473(9)
C43A C44A 1.414(10)
C43A C46A 1.426(10)
C44A O47A 1.322(7)
C44A C45A 1.355(10)
C45A O48A 1.354(8)
C46A N42C 1.319(6)
Ru2A O57A 2.095(5)
Ru2A O58A 2.105(5)
Ru2A C21A 2.125(7)
Ru2A C24A 2.203(6)
C20A C21A 1.527(8)
C21A C22A 1.403(8)
C21A C26A 1.474(8)
C22A C23A 1.439(7)
C23A C24A 1.400(7)
C24A C25A 1.421(7)
C24A C27A 1.509(7)
C25A C26A 1.449(8)
C27A C28A 1.483(8)
C27A C29A 1.494(8)
N50A C55A 1.335(7)
N50A C51A 1.457(8)
C51A C52A 1.282(8)
C52A C53A 1.366(8)
C53A C54A 1.419(8)
C53A C56A 1.454(7)
C54A O57A 1.293(7)
C54A C55A 1.457(8)
C55A O58A 1.277(7)
C56A N42E 1.320(7)
Ru1B O47B 2.034(5)
Ru1B O48B 2.106(6)
Ru1B N50B 2.130(5)
Ru1B C14B 2.178(6)
Ru1B C11B 2.293(7)
C10B C11B 1.509(8)
C11B C12B 1.405(8)
C11B C16B 1.456(9)
C12B C13B 1.470(8)
C13B C14B 1.382(8)
C14B C15B 1.342(7)
C14B C17B 1.525(8)
C15B C16B 1.362(7)
C17B C19B 1.451(9)
C17B C18B 1.498(8)
N40B C45B 1.332(8)
N40B C41B 1.451(8)
N40B Ru3B 2.190(6)
C41B C42B 1.287(9)
C42B C43B 1.388(8)
C43B C44B 1.428(8)
C43B C46B 1.464(8)
C44B O47B 1.273(7)
C44B C45B 1.451(9)
C45B O48B 1.316(8)
C46B N32E 1.321(6)
Ru2B O57B 2.068(5)
Ru2B O58B 2.103(5)
Ru2B N60B 2.113(5)
Ru2B C21B 2.175(8)
Ru2B C24B 2.219(7)
C20B C21B 1.546(8)
C21B C22B 1.415(8)
C21B C26B 1.487(8)
C22B C23B 1.456(8)
C23B C24B 1.416(8)
C24B C25B 1.270(7)
C24B C27B 1.522(8)
C25B C26B 1.477(8)
C27B C28B 1.418(9)
C27B C29B 1.476(9)
N50B C55B 1.366(7)
N50B C51B 1.443(9)
C51B C52B 1.285(8)
C52B C53B 1.421(8)
C53B C54B 1.401(8)
C53B C56B 1.458(7)
C54B O57B 1.327(7)
C54B C55B 1.434(8)
C55B O58B 1.280(7)
C56B N32D 1.294(7)
Ru3B O67B 2.078(5)
Ru3B O68B 2.092(5)
Ru3B C34B 2.144(7)
Ru3B C31B 2.201(7)
C30B C31B 1.518(9)
C31B C32B 1.390(9)
C31B C36B 1.500(8)
C32B C33B 1.460(9)
C33B C34B 1.408(8)
C34B C35B 1.415(9)
C34B C37B 1.547(9)
C35B C36B 1.385(9)
C37B C38B 1.477(9)
C37B C39B 1.510(10)
N60B C65B 1.343(7)
N60B C61B 1.458(8)
C61B C62B 1.302(8)
C62B C63B 1.384(8)
C63B C64B 1.396(8)
C63B C66B 1.483(8)
C64B O67B 1.315(7)
C64B C65B 1.458(8)
C65B O68B 1.286(7)
C66B N32C 1.317(7)
C11C C12C 1.3900
C11C C16C 1.3900
C11C C21C 1.525(6)
C12C C13C 1.3900
C13C C14C 1.3900
C13C C31C 1.519(6)
C14C C15C 1.3900
C15C C16C 1.3900
C15C C41C 1.490(6)
C21C N22C 1.465(9)
C31C N32C 1.480(6)
C41C N42C 1.501(7)
C11D C12D 1.3900
C11D C16D 1.3900
C11D C21D 1.494(5)
C12D C13D 1.3900
C13D C14D 1.3900
C13D C31D 1.526(5)
C14D C15D 1.3900
C15D C16D 1.3900
C15D C41D 1.513(6)
C21D N22D 1.442(9)
C31D N32D 1.469(6)
C41D N42D 1.497(6)
C11E C12E 1.3900
C11E C16E 1.3900
C11E C21E 1.526(6)
C12E C13E 1.3900
C13E C14E 1.3900
C13E C31E 1.503(6)
C14E C15E 1.3900
C15E C16E 1.3900
C15E C41E 1.496(6)
C21E N22E 1.465(8)
C31E N32E 1.481(7)
C41E N42E 1.473(7)
